data_4302015
loop_
_publ_author_name
'Edward C. Weintrob'
'Daniel Tofan'
'John E. Bercaw'

_publ_contact_author
;       Michael W. Day
        Beckman Institute
        California Institute of Technology
        Pasadena, CA  91125
        USA
;
_publ_contact_author_email mikeday@caltech.edu
_publ_contact_author_fax '(818) 449 4159'
_publ_contact_author_phone '(818) 395 2734'
_publ_section_title
;
Synthesis and Characterization of Iron Derivatives Having a Pyridine-Linked
Bis(anilide) Pincer Ligand
;
_journal_name_full 'Inorganic Chemistry'
_journal_page_first 3808
_journal_page_last 3813
_journal_paper_doi 10.1021/ic900083s
_journal_volume 48
_journal_year 2009
_chemical_formula_moiety 'C35 H35 N3'
_chemical_formula_sum 'C35 H35 N3'
_chemical_formula_weight 497.66
_chemical_name_systematic
; 
 ? 
;
_space_group_IT_number 14
_symmetry_cell_setting monoclinic
_symmetry_space_group_name_Hall '-P 2yn'
_symmetry_space_group_name_H-M 'P 1 21/n 1'
_atom_sites_solution_hydrogens geom
_atom_sites_solution_primary direct
_atom_sites_solution_secondary difmap
_audit_creation_method SHELXL-97
_cell_angle_alpha 90.00
_cell_angle_beta 93.803(2)
_cell_angle_gamma 90.00
_cell_formula_units_Z 4
_cell_length_a 12.1774(12)
_cell_length_b 8.3901(8)
_cell_length_c 27.039(3)
_cell_measurement_reflns_used 8568
_cell_measurement_temperature 100(2)
_cell_measurement_theta_max 27.95
_cell_measurement_theta_min 2.54
_cell_volume 2756.5(5)
_computing_cell_refinement 'Bruker SAINT v6.45A'
_computing_data_collection 'Bruker SMART v5.630'
_computing_data_reduction 'Bruker SAINT v6.45A'
_computing_molecular_graphics 'Bruker XP v5.1'
_computing_publication_material 'Bruker XCIF v6.12'
_computing_structure_refinement 'SHELXL-97 (Sheldrick, 1997)'
_computing_structure_solution 'SHELXS-97 (Sheldrick, 1990)'
_diffrn_ambient_temperature 100(2)
_diffrn_measured_fraction_theta_full 0.932
_diffrn_measured_fraction_theta_max 0.932
_diffrn_measurement_device_type 'Bruker SMART 1000'
_diffrn_measurement_method '\w scans at 5 \f settings'
_diffrn_radiation_monochromator graphite
_diffrn_radiation_source 'fine-focus sealed tube'
_diffrn_radiation_type MoK\a
_diffrn_radiation_wavelength 0.71073
_diffrn_reflns_av_R_equivalents 0.0831
_diffrn_reflns_av_sigmaI/netI 0.0649
_diffrn_reflns_limit_h_max 16
_diffrn_reflns_limit_h_min -15
_diffrn_reflns_limit_k_max 11
_diffrn_reflns_limit_k_min -10
_diffrn_reflns_limit_l_max 35
_diffrn_reflns_limit_l_min -36
_diffrn_reflns_number 34841
_diffrn_reflns_theta_full 28.41
_diffrn_reflns_theta_max 28.41
_diffrn_reflns_theta_min 1.51
_exptl_absorpt_coefficient_mu 0.070
_exptl_absorpt_correction_T_max 0.9937
_exptl_absorpt_correction_T_min 0.9732
_exptl_absorpt_correction_type none
_exptl_crystal_colour Colorless
_exptl_crystal_density_diffrn 1.199
_exptl_crystal_density_meas 0
_exptl_crystal_density_method 'not measured'
_exptl_crystal_description Blade
_exptl_crystal_F_000 1064
_exptl_crystal_size_max 0.39
_exptl_crystal_size_mid 0.22
_exptl_crystal_size_min 0.09
_refine_diff_density_max 0.387
_refine_diff_density_min -0.364
_refine_diff_density_rms 0.047
_refine_ls_extinction_method none
_refine_ls_goodness_of_fit_ref 1.579
_refine_ls_hydrogen_treatment Riding
_refine_ls_matrix_type 'Full matrix'
_refine_ls_number_parameters 349
_refine_ls_number_reflns 6474
_refine_ls_number_restraints 0
_refine_ls_restrained_S_all 1.579
_refine_ls_R_factor_all 0.0900
_refine_ls_R_factor_gt 0.0554
_refine_ls_shift/su_max 0.000
_refine_ls_shift/su_mean 0.000
_refine_ls_structure_factor_coef Fsqd
_refine_ls_weighting_details w=1/s^2^(Fo^2^)
_refine_ls_weighting_scheme sigma
_refine_ls_wR_factor_gt 0.0907
_refine_ls_wR_factor_ref 0.0939
_reflns_number_gt 4122
_reflns_number_total 6474
_reflns_threshold_expression >2sigma(I)
_cod_data_source_file ic900083s_si_002_1.cif
_cod_data_source_block '[2]H2'
_cod_depositor_comments
;
The following automatic conversions were performed:
'_symmetry_cell_setting' value 'Monoclinic' changed to 'monoclinic'
according to '/home/saulius/struct/CIF-dictionaries/cif_core.dic'
dictionary named 'cif_core.dic' version 2.4.1 from
2010-06-29.

'_refine_ls_weighting_scheme' value 'Sigma' changed to
'sigma' according to '/home/saulius/struct/CIF-dictionaries/cif_core.dic'
dictionary named 'cif_core.dic' version 2.4.1 from 2010-06-29.

Automatic conversion script
Id: cif_fix_enum 1527 2010-12-29 10:47:43Z saulius 

The following automatic conversions were performed:

'_atom_sites_solution_primary' value 'Direct methods' was changed to
'direct'.

'_atom_sites_solution_secondary' value 'Difference Fourier map' was
changed to 'difmap'.

'_atom_sites_solution_hydrogens' value 'Geometric positions' was
changed to 'geom'.

Automatic conversion script
Id: cif_fix_values 6452 2018-10-05 10:23:21Z andrius 
;
_cod_original_sg_symbol_H-M 'P 21/n'
_cod_database_code 4302015

loop_
_symmetry_equiv_pos_as_xyz
'x, y, z'
'-x+1/2, y+1/2, -z+1/2'
'-x, -y, -z'
'x-1/2, -y-1/2, z-1/2'

loop_
_atom_site_label
_atom_site_type_symbol
_atom_site_fract_x
_atom_site_fract_y
_atom_site_fract_z
_atom_site_U_iso_or_equiv
_atom_site_adp_type
_atom_site_occupancy
_atom_site_symmetry_multiplicity
_atom_site_calc_flag
_atom_site_refinement_flags
_atom_site_disorder_assembly
_atom_site_disorder_group
N1 N 0.10382(12) 0.39885(17) 0.13108(5) 0.0393(4) Uani 1 1 d . . .
H1 H 0.1060 0.4191 0.1631 0.047 Uiso 1 1 calc R . .
N2 N 0.37310(10) 0.51579(15) 0.18558(5) 0.0214(3) Uani 1 1 d . . .
N3 N 0.49041(10) 0.24250(15) 0.17586(4) 0.0235(3) Uani 1 1 d . . .
H3 H 0.4280 0.2916 0.1677 0.028 Uiso 1 1 calc R . .
C1 C 0.15694(13) 0.5009(2) 0.09975(6) 0.0271(4) Uani 1 1 d . . .
C2 C 0.12648(14) 0.5049(2) 0.04930(6) 0.0334(5) Uani 1 1 d . . .
H2 H 0.0682 0.4388 0.0362 0.040 Uiso 1 1 calc R . .
C3 C 0.17978(14) 0.6037(2) 0.01812(6) 0.0340(4) Uani 1 1 d . . .
H3A H 0.1584 0.6051 -0.0163 0.041 Uiso 1 1 calc R . .
C4 C 0.26387(14) 0.7005(2) 0.03655(6) 0.0356(5) Uani 1 1 d . . .
H4 H 0.3002 0.7694 0.0151 0.043 Uiso 1 1 calc R . .
C5 C 0.29518(13) 0.6967(2) 0.08663(6) 0.0306(4) Uani 1 1 d . . .
H5 H 0.3535 0.7635 0.0993 0.037 Uiso 1 1 calc R . .
C6 C 0.24339(12) 0.59782(19) 0.11864(6) 0.0221(4) Uani 1 1 d . . .
C7 C 0.27810(13) 0.59336(18) 0.17273(6) 0.0221(4) Uani 1 1 d . . .
C8 C 0.21594(13) 0.6639(2) 0.20733(6) 0.0269(4) Uani 1 1 d . . .
H8 H 0.1502 0.7192 0.1972 0.032 Uiso 1 1 calc R . .
C9 C 0.25035(13) 0.65336(19) 0.25699(6) 0.0277(4) Uani 1 1 d . . .
H9 H 0.2085 0.7012 0.2814 0.033 Uiso 1 1 calc R . .
C10 C 0.34616(13) 0.57258(19) 0.27050(6) 0.0245(4) Uani 1 1 d . . .
H10 H 0.3703 0.5625 0.3045 0.029 Uiso 1 1 calc R . .
C11 C 0.40758(12) 0.50570(18) 0.23401(5) 0.0205(4) Uani 1 1 d . . .
C12 C 0.51219(12) 0.42023(18) 0.24690(5) 0.0204(4) Uani 1 1 d . . .
C13 C 0.57468(13) 0.46259(19) 0.29031(6) 0.0253(4) Uani 1 1 d . . .
H13 H 0.5492 0.5464 0.3102 0.030 Uiso 1 1 calc R . .
C14 C 0.67179(13) 0.3870(2) 0.30520(6) 0.0295(4) Uani 1 1 d . . .
H14 H 0.7117 0.4168 0.3352 0.035 Uiso 1 1 calc R . .
C15 C 0.71025(13) 0.2667(2) 0.27578(6) 0.0285(4) Uani 1 1 d . . .
H15 H 0.7776 0.2146 0.2854 0.034 Uiso 1 1 calc R . .
C16 C 0.65160(12) 0.22199(19) 0.23274(6) 0.0259(4) Uani 1 1 d . . .
H16 H 0.6796 0.1403 0.2128 0.031 Uiso 1 1 calc R . .
C17 C 0.55170(12) 0.29459(19) 0.21798(6) 0.0216(4) Uani 1 1 d . . .
C18 C 0.04583(15) 0.2616(2) 0.11188(6) 0.0312(4) Uani 1 1 d . . .
C19 C -0.06848(15) 0.2578(2) 0.11053(6) 0.0314(4) Uani 1 1 d . . .
C20 C -0.12158(15) 0.1243(2) 0.09032(6) 0.0337(5) Uani 1 1 d . . .
H20 H -0.1997 0.1207 0.0889 0.040 Uiso 1 1 calc R . .
C21 C -0.06524(15) -0.0034(2) 0.07219(6) 0.0330(4) Uani 1 1 d . . .
C22 C 0.04851(14) 0.0030(2) 0.07439(6) 0.0364(5) Uani 1 1 d . . .
H22 H 0.0884 -0.0846 0.0624 0.044 Uiso 1 1 calc R . .
C23 C 0.10586(14) 0.1350(2) 0.09376(6) 0.0338(5) Uani 1 1 d . . .
C24 C -0.13282(16) 0.3938(2) 0.13115(7) 0.0451(5) Uani 1 1 d . . .
H24A H -0.2115 0.3779 0.1227 0.068 Uiso 1 1 calc R . .
H24B H -0.1092 0.4945 0.1169 0.068 Uiso 1 1 calc R . .
H24C H -0.1194 0.3972 0.1673 0.068 Uiso 1 1 calc R . .
C25 C -0.12502(16) -0.1478(2) 0.05115(7) 0.0489(6) Uani 1 1 d . . .
H25A H -0.1569 -0.2069 0.0780 0.073 Uiso 1 1 calc R . .
H25B H -0.0732 -0.2164 0.0349 0.073 Uiso 1 1 calc R . .
H25C H -0.1838 -0.1139 0.0269 0.073 Uiso 1 1 calc R . .
C26 C 0.23003(14) 0.1393(2) 0.09484(7) 0.0446(5) Uani 1 1 d . . .
H26A H 0.2577 0.0336 0.0866 0.067 Uiso 1 1 calc R . .
H26B H 0.2599 0.1697 0.1280 0.067 Uiso 1 1 calc R . .
H26C H 0.2531 0.2172 0.0706 0.067 Uiso 1 1 calc R . .
C27 C 0.52182(12) 0.11546(19) 0.14516(6) 0.0223(4) Uani 1 1 d . . .
C28 C 0.52639(12) -0.0416(2) 0.16263(6) 0.0248(4) Uani 1 1 d . . .
C29 C 0.55389(12) -0.1613(2) 0.13016(6) 0.0267(4) Uani 1 1 d . . .
H29 H 0.5593 -0.2678 0.1420 0.032 Uiso 1 1 calc R . .
C30 C 0.57367(13) -0.1313(2) 0.08117(6) 0.0275(4) Uani 1 1 d . . .
C31 C 0.56733(13) 0.0251(2) 0.06487(6) 0.0302(4) Uani 1 1 d . . .
H31 H 0.5799 0.0479 0.0313 0.036 Uiso 1 1 calc R . .
C32 C 0.54301(12) 0.15028(19) 0.09630(6) 0.0251(4) Uani 1 1 d . . .
C33 C 0.49737(14) -0.0839(2) 0.21426(6) 0.0337(4) Uani 1 1 d . . .
H33A H 0.4832 -0.1986 0.2162 0.050 Uiso 1 1 calc R . .
H33B H 0.4314 -0.0250 0.2223 0.050 Uiso 1 1 calc R . .
H33C H 0.5587 -0.0556 0.2379 0.050 Uiso 1 1 calc R . .
C34 C 0.59553(14) -0.2667(2) 0.04642(6) 0.0369(5) Uani 1 1 d . . .
H34A H 0.6566 -0.3316 0.0607 0.055 Uiso 1 1 calc R . .
H34B H 0.6148 -0.2236 0.0144 0.055 Uiso 1 1 calc R . .
H34C H 0.5294 -0.3330 0.0415 0.055 Uiso 1 1 calc R . .
C35 C 0.53908(14) 0.3205(2) 0.07839(6) 0.0341(4) Uani 1 1 d . . .
H35A H 0.4624 0.3566 0.0750 0.051 Uiso 1 1 calc R . .
H35B H 0.5713 0.3271 0.0462 0.051 Uiso 1 1 calc R . .
H35C H 0.5810 0.3883 0.1024 0.051 Uiso 1 1 calc R . .

loop_
_atom_site_aniso_label
_atom_site_aniso_U_11
_atom_site_aniso_U_22
_atom_site_aniso_U_33
_atom_site_aniso_U_23
_atom_site_aniso_U_13
_atom_site_aniso_U_12
N1 0.0593(11) 0.0397(10) 0.0180(8) 0.0018(7) -0.0034(7) -0.0245(8)
N2 0.0217(7) 0.0196(8) 0.0224(7) -0.0009(6) -0.0009(6) -0.0026(6)
N3 0.0187(7) 0.0278(8) 0.0235(7) -0.0060(6) -0.0024(6) 0.0038(6)
C1 0.0323(10) 0.0259(10) 0.0228(9) 0.0037(8) -0.0017(8) -0.0039(8)
C2 0.0405(11) 0.0328(11) 0.0254(10) 0.0015(9) -0.0083(8) -0.0098(9)
C3 0.0417(11) 0.0379(11) 0.0219(9) 0.0044(9) -0.0032(8) -0.0028(9)
C4 0.0364(11) 0.0429(12) 0.0276(10) 0.0094(9) 0.0044(8) -0.0089(9)
C5 0.0239(9) 0.0345(11) 0.0331(10) 0.0026(9) 0.0000(8) -0.0044(8)
C6 0.0207(9) 0.0220(9) 0.0234(9) -0.0001(8) -0.0002(7) 0.0031(7)
C7 0.0210(9) 0.0188(9) 0.0263(9) 0.0003(7) -0.0009(7) -0.0034(7)
C8 0.0214(9) 0.0300(11) 0.0291(10) -0.0040(8) -0.0010(7) 0.0046(8)
C9 0.0262(10) 0.0310(11) 0.0265(10) -0.0072(8) 0.0051(8) 0.0023(8)
C10 0.0274(9) 0.0267(10) 0.0192(9) -0.0025(7) 0.0001(7) -0.0027(8)
C11 0.0218(9) 0.0184(9) 0.0212(9) -0.0006(7) 0.0012(7) -0.0050(7)
C12 0.0218(9) 0.0224(10) 0.0171(8) 0.0017(7) 0.0025(7) -0.0020(7)
C13 0.0268(9) 0.0254(10) 0.0234(9) -0.0032(8) 0.0011(7) -0.0018(8)
C14 0.0276(10) 0.0343(11) 0.0257(10) -0.0028(8) -0.0058(8) -0.0019(8)
C15 0.0241(9) 0.0301(11) 0.0306(10) 0.0015(8) -0.0038(8) 0.0004(8)
C16 0.0249(9) 0.0250(10) 0.0275(9) -0.0043(8) 0.0000(7) 0.0007(8)
C17 0.0216(9) 0.0237(10) 0.0192(8) 0.0014(7) 0.0004(7) -0.0029(7)
C18 0.0469(12) 0.0292(11) 0.0163(9) 0.0049(8) -0.0061(8) -0.0145(9)
C19 0.0415(11) 0.0311(11) 0.0205(9) 0.0087(8) -0.0051(8) -0.0048(9)
C20 0.0318(10) 0.0412(12) 0.0270(10) 0.0091(9) -0.0068(8) -0.0090(9)
C21 0.0398(11) 0.0353(12) 0.0232(10) 0.0028(9) -0.0033(8) -0.0131(9)
C22 0.0400(12) 0.0359(12) 0.0330(11) 0.0001(9) 0.0012(9) -0.0074(9)
C23 0.0367(11) 0.0387(12) 0.0252(10) 0.0058(9) -0.0045(8) -0.0125(9)
C24 0.0537(13) 0.0407(12) 0.0403(11) 0.0058(10) -0.0016(10) -0.0023(11)
C25 0.0511(13) 0.0491(14) 0.0459(12) -0.0065(10) -0.0001(10) -0.0207(11)
C26 0.0393(12) 0.0494(14) 0.0448(12) 0.0008(10) -0.0004(9) -0.0131(10)
C27 0.0178(9) 0.0236(10) 0.0253(9) -0.0055(8) -0.0015(7) -0.0019(7)
C28 0.0194(9) 0.0280(10) 0.0264(9) -0.0029(8) -0.0013(7) -0.0025(8)
C29 0.0227(9) 0.0227(10) 0.0339(10) -0.0025(8) -0.0030(8) -0.0015(8)
C30 0.0215(9) 0.0277(11) 0.0337(10) -0.0092(8) 0.0033(8) -0.0041(8)
C31 0.0310(10) 0.0324(11) 0.0281(10) -0.0046(8) 0.0088(8) -0.0066(8)
C32 0.0230(9) 0.0248(10) 0.0277(9) -0.0040(8) 0.0038(7) -0.0038(8)
C33 0.0374(11) 0.0306(11) 0.0327(10) 0.0022(9) 0.0008(8) -0.0009(9)
C34 0.0377(11) 0.0318(11) 0.0418(11) -0.0116(9) 0.0074(9) -0.0062(9)
C35 0.0462(12) 0.0302(11) 0.0269(10) -0.0024(8) 0.0101(8) -0.0042(9)

loop_
_atom_type_symbol
_atom_type_description
_atom_type_scat_dispersion_real
_atom_type_scat_dispersion_imag
_atom_type_scat_source
C C 0.0033 0.0016 'International Tables Vol C Tables 4.2.6.8 and 6.1.1.4'
H H 0.0000 0.0000 'International Tables Vol C Tables 4.2.6.8 and 6.1.1.4'
N N 0.0061 0.0033 'International Tables Vol C Tables 4.2.6.8 and 6.1.1.4'

loop_
_geom_angle_atom_site_label_1
_geom_angle_atom_site_label_2
_geom_angle_atom_site_label_3
_geom_angle
_geom_angle_site_symmetry_1
_geom_angle_site_symmetry_3
_geom_angle_publ_flag
C1 N1 C18 120.80(13) . . ?
C11 N2 C7 119.00(13) . . ?
C17 N3 C27 124.37(12) . . ?
C2 C1 N1 120.47(15) . . ?
C2 C1 C6 119.30(15) . . ?
N1 C1 C6 120.22(14) . . ?
C3 C2 C1 120.67(16) . . ?
C4 C3 C2 120.27(16) . . ?
C3 C4 C5 119.50(16) . . ?
C6 C5 C4 121.31(16) . . ?
C5 C6 C1 118.94(15) . . ?
C5 C6 C7 121.10(14) . . ?
C1 C6 C7 119.96(14) . . ?
N2 C7 C8 122.15(14) . . ?
N2 C7 C6 116.41(14) . . ?
C8 C7 C6 121.44(14) . . ?
C7 C8 C9 119.20(15) . . ?
C10 C9 C8 119.07(15) . . ?
C9 C10 C11 119.67(14) . . ?
N2 C11 C10 120.90(14) . . ?
N2 C11 C12 117.71(13) . . ?
C10 C11 C12 121.39(14) . . ?
C13 C12 C17 117.77(14) . . ?
C13 C12 C11 118.97(14) . . ?
C17 C12 C11 123.25(13) . . ?
C14 C13 C12 122.38(15) . . ?
C13 C14 C15 118.92(15) . . ?
C16 C15 C14 120.50(15) . . ?
C15 C16 C17 121.12(15) . . ?
N3 C17 C16 120.52(14) . . ?
N3 C17 C12 120.20(13) . . ?
C16 C17 C12 119.27(14) . . ?
C19 C18 C23 121.33(16) . . ?
C19 C18 N1 119.83(17) . . ?
C23 C18 N1 118.83(16) . . ?
C20 C19 C18 117.95(17) . . ?
C20 C19 C24 121.01(16) . . ?
C18 C19 C24 121.03(16) . . ?
C21 C20 C19 122.48(17) . . ?
C20 C21 C22 118.34(17) . . ?
C20 C21 C25 121.32(17) . . ?
C22 C21 C25 120.34(18) . . ?
C21 C22 C23 121.50(18) . . ?
C22 C23 C18 118.39(16) . . ?
C22 C23 C26 120.14(18) . . ?
C18 C23 C26 121.47(16) . . ?
C32 C27 C28 120.76(15) . . ?
C32 C27 N3 118.11(14) . . ?
C28 C27 N3 121.06(14) . . ?
C29 C28 C27 118.24(15) . . ?
C29 C28 C33 119.80(15) . . ?
C27 C28 C33 121.89(15) . . ?
C30 C29 C28 122.51(16) . . ?
C29 C30 C31 117.83(15) . . ?
C29 C30 C34 120.51(16) . . ?
C31 C30 C34 121.59(16) . . ?
C30 C31 C32 121.95(16) . . ?
C27 C32 C31 118.67(15) . . ?
C27 C32 C35 119.94(14) . . ?
C31 C32 C35 121.39(15) . . ?

loop_
_geom_bond_atom_site_label_1
_geom_bond_atom_site_label_2
_geom_bond_distance
_geom_bond_site_symmetry_2
_geom_bond_publ_flag
N1 C1 1.3935(19) . ?
N1 C18 1.430(2) . ?
N2 C11 1.3511(18) . ?
N2 C7 1.3525(18) . ?
N3 C17 1.3900(17) . ?
N3 C27 1.4191(19) . ?
C1 C2 1.390(2) . ?
C1 C6 1.400(2) . ?
C2 C3 1.376(2) . ?
C3 C4 1.374(2) . ?
C4 C5 1.383(2) . ?
C5 C6 1.381(2) . ?
C6 C7 1.496(2) . ?
C7 C8 1.376(2) . ?
C8 C9 1.383(2) . ?
C9 C10 1.378(2) . ?
C10 C11 1.395(2) . ?
C11 C12 1.483(2) . ?
C12 C13 1.4016(19) . ?
C12 C17 1.416(2) . ?
C13 C14 1.378(2) . ?
C14 C15 1.386(2) . ?
C15 C16 1.376(2) . ?
C16 C17 1.395(2) . ?
C18 C19 1.390(2) . ?
C18 C23 1.396(2) . ?
C19 C20 1.387(2) . ?
C19 C24 1.512(2) . ?
C20 C21 1.380(2) . ?
C21 C22 1.384(2) . ?
C21 C25 1.505(2) . ?
C22 C23 1.393(2) . ?
C23 C26 1.511(2) . ?
C27 C32 1.394(2) . ?
C27 C28 1.400(2) . ?
C28 C29 1.390(2) . ?
C28 C33 1.505(2) . ?
C29 C30 1.385(2) . ?
C30 C31 1.385(2) . ?
C30 C34 1.509(2) . ?
C31 C32 1.395(2) . ?
C32 C35 1.507(2) . ?

loop_
_geom_hbond_atom_site_label_D
_geom_hbond_atom_site_label_H
_geom_hbond_atom_site_label_A
_geom_hbond_distance_DH
_geom_hbond_distance_HA
_geom_hbond_distance_DA
_geom_hbond_angle_DHA
_geom_hbond_site_symmetry_A
N3 H3 N2 0.88 2.06 2.7235(18) 130.9 .

loop_
_cod_related_entry_id
_cod_related_entry_database
_cod_related_entry_code
1 ChemSpider 30660719
